data_7052295
loop_
_publ_author_name
'Emeric Lefebvre'
'Fran\,coise Conan'
'Nathalie Cosquer'
'Jean-Michel Kerbaol'
'Mathieu Marchivie'
'Jean Sala-Pala'
'Marek M. Kubicki'
'Estelle Vigier'
'Carlos J. Gomez Garcia'

_publ_section_title
;
 Syntheses, structural characterisation and magnetic properties of
 Fe(<small>II</small>) and Mn(<small>II</small>) compounds with the
 pentacyanopropenido ligand; structural characterisation of a
 substituted pyrazolo[1,5-<i>a</i>]pyrimidine
;
_journal_issue 8
_journal_name_full 'New Journal of Chemistry'
_journal_page_first 1197
_journal_paper_doi 10.1039/b605030a
_journal_volume 30
_journal_year 2006
_chemical_formula_sum 'C16 H8 Fe N10 O4'
_chemical_formula_weight 460.17
_chemical_name_systematic
;
?
;
_space_group_IT_number 14
_symmetry_cell_setting monoclinic
_symmetry_space_group_name_Hall '-P 2ybc'
_symmetry_space_group_name_H-M 'P 1 21/c 1'
_atom_sites_solution_hydrogens geom
_atom_sites_solution_primary direct
_atom_sites_solution_secondary difmap
_audit_creation_date 2006-05-13T19:56:35-00:00
_audit_creation_method 'WinGX routine CIF_UPDATE'
_cell_angle_alpha 90
_cell_angle_beta 91.730(9)
_cell_angle_gamma 90
_cell_formula_units_Z 2
_cell_length_a 5.4044(6)
_cell_length_b 10.4485(11)
_cell_length_c 17.4481(19)
_cell_measurement_temperature 170(2)
_cell_measurement_theta_max 33.0918
_cell_measurement_theta_min 3.4972
_cell_volume 984.81(19)
_computing_cell_refinement
;
CrysAlis RED, Oxford Diffraction Ltd.,
Version 1.171.13 beta (release 14.11.2003 CrysAlis171 VC++)
(compiled Nov 14 2003,14:35:41)
;
_computing_data_collection
;
CrysAlis CCD, Oxford Diffraction Ltd.,
Version 1.171.13 beta (release 14.11.2003 CrysAlis171 VC++)
(compiled Nov 14 2003,14:35:41)
;
_computing_data_reduction
;
CrysAlis RED, Oxford Diffraction Ltd.,
Version 1.171.13 beta (release 14.11.2003 CrysAlis171 VC++)
(compiled Nov 14 2003,14:35:41)
;
_computing_molecular_graphics 'ORTEP3 for Windows (Farrugia, 1997)'
_computing_structure_refinement 'SHELXL-97 (Sheldrick, 1997)'
_computing_structure_solution 'SHELXS-97 (Sheldrick, 1997)'
_diffrn_ambient_temperature 170(2)
_diffrn_measured_fraction_theta_full 0.926
_diffrn_measured_fraction_theta_max 0.926
_diffrn_measurement_device_type 'X-CALIBUR 2 4-circle CCD diffractometer'
_diffrn_measurement_method
;
4 omega-scans with kappa = -79\%, phi = 0, 90, 180, 270\%
;
_diffrn_orient_matrix_UB_11 0.0009662338
_diffrn_orient_matrix_UB_12 0.0677133282
_diffrn_orient_matrix_UB_13 -0.0029597494
_diffrn_orient_matrix_UB_21 0.0660669978
_diffrn_orient_matrix_UB_22 -0.0045488277
_diffrn_orient_matrix_UB_23 -0.0344171139
_diffrn_orient_matrix_UB_31 -0.1135570182
_diffrn_orient_matrix_UB_32 -0.0021056358
_diffrn_orient_matrix_UB_33 -0.0214592242
_diffrn_radiation_monochromator graphite
_diffrn_radiation_type MoK\a
_diffrn_radiation_wavelength 0.71073
_diffrn_reflns_av_R_equivalents 0.0377
_diffrn_reflns_av_unetI/netI 0.0346
_diffrn_reflns_limit_h_max 8
_diffrn_reflns_limit_h_min -7
_diffrn_reflns_limit_k_max 15
_diffrn_reflns_limit_k_min -15
_diffrn_reflns_limit_l_max 25
_diffrn_reflns_limit_l_min -26
_diffrn_reflns_number 10663
_diffrn_reflns_theta_full 33.15
_diffrn_reflns_theta_max 33.15
_diffrn_reflns_theta_min 3.77
_diffrn_standards_interval_count 50
_exptl_absorpt_coefficient_mu 0.813
_exptl_absorpt_correction_T_max 0.87562
_exptl_absorpt_correction_T_min 0.67633
_exptl_absorpt_correction_type analytical
_exptl_absorpt_process_details
;
CrysAlis RED, Oxford Diffraction Ltd.,
Version 1.171.13 beta (release 14.11.2003 CrysAlis171 VC++)
(compiled Nov 14 2003,14:35:41)
Analytical numeric absorption correction using a multifaceted crystal
model based on expressions derived by R.C. Clark & J.S. Reid.
;
_exptl_crystal_colour red
_exptl_crystal_density_diffrn 1.552
_exptl_crystal_density_method 'not measured'
_exptl_crystal_description
;
truncated prism, main axis [1 0 0], faces <0 1 2>, truncates <1 1 0>
;
_exptl_crystal_F_000 464
_exptl_crystal_size_max 0.45
_exptl_crystal_size_mid 0.35
_exptl_crystal_size_min 0.18
_refine_diff_density_max 0.606
_refine_diff_density_min -0.354
_refine_diff_density_rms 0.076
_refine_ls_extinction_method none
_refine_ls_goodness_of_fit_ref 1.052
_refine_ls_hydrogen_treatment refall
_refine_ls_matrix_type full
_refine_ls_number_parameters 158
_refine_ls_number_reflns 3475
_refine_ls_number_restraints 6
_refine_ls_restrained_S_all 1.055
_refine_ls_R_factor_all 0.0492
_refine_ls_R_factor_gt 0.0363
_refine_ls_shift/su_max 0.001
_refine_ls_shift/su_mean 0
_refine_ls_structure_factor_coef Fsqd
_refine_ls_weighting_details 'calc w=1/[\s^2^(Fo^2^)+(0.0589P)^2^+0.0000P] where P=(Fo^2^+2Fc^2^)/3'
_refine_ls_weighting_scheme calc
_refine_ls_wR_factor_gt 0.0941
_refine_ls_wR_factor_ref 0.099
_reflns_number_gt 2736
_reflns_number_total 3475
_reflns_threshold_expression >2sigma(I)
_cod_data_source_file b605030a.txt
_cod_data_source_block comp1
_cod_original_cell_volume 984.81(18)
_cod_original_sg_symbol_H-M P21/c
_cod_database_code 7052295

loop_
_symmetry_equiv_pos_as_xyz
'x, y, z'
'-x, y+1/2, -z+1/2'
'-x, -y, -z'
'x, -y-1/2, z-1/2'

loop_
_atom_site_label
_atom_site_type_symbol
_atom_site_fract_x
_atom_site_fract_y
_atom_site_fract_z
_atom_site_U_iso_or_equiv
_atom_site_adp_type
_atom_site_occupancy
_atom_site_symmetry_multiplicity
_atom_site_calc_flag
_atom_site_refinement_flags
_atom_site_disorder_assembly
_atom_site_disorder_group
Fe Fe 0 0 0 0.01716(9) Uani 1 2 d S . .
N1 N -0.1144(2) 0.15465(11) -0.07221(7) 0.0235(2) Uani 1 1 d . . .
N2 N 0.0424(2) 0.39228(12) -0.27214(7) 0.0325(3) Uani 1 1 d . . .
N3 N -0.6478(2) 0.34422(12) -0.01434(8) 0.0318(3) Uani 1 1 d . . .
N4 N -0.3615(3) 0.63341(13) -0.29195(7) 0.0334(3) Uani 1 1 d . . .
N5 N -0.8984(3) 0.64708(14) -0.11247(9) 0.0412(3) Uani 1 1 d . . .
C1 C -0.2174(2) 0.35195(12) -0.15399(7) 0.0198(2) Uani 1 1 d . . .
C2 C -0.4187(2) 0.42825(12) -0.13272(7) 0.0200(2) Uani 1 1 d . . .
C3 C -0.5156(3) 0.53763(13) -0.16675(7) 0.0224(3) Uani 1 1 d . . .
C4 C -0.1575(2) 0.24259(12) -0.10974(7) 0.0195(2) Uani 1 1 d . . .
C5 C -0.0750(2) 0.37496(12) -0.21952(7) 0.0226(3) Uani 1 1 d . . .
C6 C -0.5473(2) 0.38310(12) -0.06577(8) 0.0225(3) Uani 1 1 d . . .
C7 C -0.4246(3) 0.58999(13) -0.23558(8) 0.0247(3) Uani 1 1 d . . .
C8 C -0.7264(3) 0.59872(13) -0.13577(9) 0.0281(3) Uani 1 1 d . . .
O1 O -0.31395(19) 0.01019(10) 0.06862(6) 0.0261(2) Uani 1 1 d D . .
O2 O 0.20334(17) 0.12502(9) 0.07547(5) 0.02123(19) Uani 1 1 d D . .
H1A H -0.326(5) -0.040(3) 0.1109(13) 0.087(9) Uiso 1 1 d D . .
H1B H -0.447(3) 0.060(2) 0.0607(12) 0.060(6) Uiso 1 1 d D . .
H2A H 0.144(4) 0.1195(19) 0.1237(9) 0.054(6) Uiso 1 1 d D . .
H2B H 0.175(4) 0.2109(17) 0.0641(13) 0.077(8) Uiso 1 1 d D . .

loop_
_atom_site_aniso_label
_atom_site_aniso_U_11
_atom_site_aniso_U_22
_atom_site_aniso_U_33
_atom_site_aniso_U_23
_atom_site_aniso_U_13
_atom_site_aniso_U_12
Fe 0.01766(13) 0.01800(13) 0.01586(13) 0.00220(8) 0.00151(9) 0.00224(9)
N1 0.0230(5) 0.0232(5) 0.0242(6) 0.0039(4) 0.0023(4) 0.0053(4)
N2 0.0380(7) 0.0355(7) 0.0244(6) 0.0045(5) 0.0063(5) 0.0066(5)
N3 0.0346(7) 0.0302(6) 0.0310(7) 0.0014(5) 0.0080(5) -0.0027(5)
N4 0.0419(7) 0.0325(7) 0.0261(6) 0.0052(5) 0.0054(5) 0.0096(5)
N5 0.0425(8) 0.0352(7) 0.0464(9) 0.0052(6) 0.0116(6) 0.0135(6)
C1 0.0213(6) 0.0174(5) 0.0205(6) 0.0025(4) -0.0010(4) 0.0002(4)
C2 0.0229(6) 0.0184(5) 0.0186(6) -0.0001(4) -0.0009(4) -0.0011(4)
C3 0.0260(6) 0.0209(6) 0.0203(6) 0.0023(5) 0.0016(5) 0.0021(5)
C4 0.0194(6) 0.0209(6) 0.0183(6) -0.0003(4) 0.0002(4) 0.0006(4)
C5 0.0261(6) 0.0213(6) 0.0203(6) 0.0013(5) -0.0021(5) 0.0034(5)
C6 0.0243(6) 0.0197(6) 0.0236(6) 0.0005(5) -0.0005(5) 0.0013(5)
C7 0.0283(7) 0.0231(6) 0.0227(6) 0.0005(5) -0.0005(5) 0.0049(5)
C8 0.0319(7) 0.0235(6) 0.0291(7) 0.0021(5) 0.0025(6) 0.0046(5)
O1 0.0205(5) 0.0367(6) 0.0215(5) 0.0061(4) 0.0048(4) 0.0079(4)
O2 0.0250(5) 0.0202(4) 0.0185(4) 0.0001(3) 0.0024(3) 0.0013(3)

loop_
_atom_type_symbol
_atom_type_description
_atom_type_scat_dispersion_real
_atom_type_scat_dispersion_imag
_atom_type_scat_source
C C 0.0033 0.0016 'International Tables Vol C Tables 4.2.6.8 and 6.1.1.4'
N N 0.0061 0.0033 'International Tables Vol C Tables 4.2.6.8 and 6.1.1.4'
Fe Fe 0.3463 0.8444 'International Tables Vol C Tables 4.2.6.8 and 6.1.1.4'
O O 0.0106 0.006 'International Tables Vol C Tables 4.2.6.8 and 6.1.1.4'
H H 0 0 'International Tables Vol C Tables 4.2.6.8 and 6.1.1.4'

loop_
_geom_angle_atom_site_label_1
_geom_angle_atom_site_label_2
_geom_angle_atom_site_label_3
_geom_angle
_geom_angle_site_symmetry_1
_geom_angle_site_symmetry_3
_geom_angle_publ_flag
O1 Fe O1 180.00(5) 3 . ?
O1 Fe N1 85.80(4) 3 . ?
O1 Fe N1 94.20(4) . . ?
O1 Fe N1 94.20(4) 3 3 ?
O1 Fe N1 85.80(4) . 3 ?
N1 Fe N1 180.00(6) . 3 ?
O1 Fe O2 88.46(4) 3 . ?
O1 Fe O2 91.54(4) . . ?
N1 Fe O2 92.04(4) . . ?
N1 Fe O2 87.96(4) 3 . ?
O1 Fe O2 91.54(4) 3 3 ?
O1 Fe O2 88.46(4) . 3 ?
N1 Fe O2 87.96(4) . 3 ?
N1 Fe O2 92.04(4) 3 3 ?
O2 Fe O2 180.00(6) . 3 ?
C4 N1 Fe 174.35(11) . . ?
C2 C1 C4 118.71(11) . . ?
C2 C1 C5 124.00(11) . . ?
C4 C1 C5 117.24(11) . . ?
C3 C2 C1 129.82(12) . . ?
C3 C2 C6 115.36(11) . . ?
C1 C2 C6 114.81(11) . . ?
C2 C3 C7 122.98(12) . . ?
C2 C3 C8 120.23(12) . . ?
C7 C3 C8 116.67(12) . . ?
N1 C4 C1 177.90(14) . . ?
N2 C5 C1 179.03(15) . . ?
N3 C6 C2 177.95(14) . . ?
N4 C7 C3 177.06(15) . . ?
N5 C8 C3 178.40(18) . . ?

loop_
_geom_bond_atom_site_label_1
_geom_bond_atom_site_label_2
_geom_bond_distance
_geom_bond_site_symmetry_2
_geom_bond_publ_flag
Fe O1 2.1086(10) 3 ?
Fe O1 2.1086(10) . ?
Fe N1 2.1293(11) . ?
Fe N1 2.1293(11) 3 ?
Fe O2 2.1356(10) . ?
Fe O2 2.1356(10) 3 ?
N1 C4 1.1480(17) . ?
N2 C5 1.1460(17) . ?
N3 C6 1.1378(18) . ?
N4 C7 1.1444(18) . ?
N5 C8 1.1438(19) . ?
C1 C2 1.4077(18) . ?
C1 C4 1.4112(17) . ?
C1 C5 1.4176(18) . ?
C2 C3 1.3836(19) . ?
C2 C6 1.4557(18) . ?
C3 C7 1.4211(18) . ?
C3 C8 1.4260(19) . ?

loop_
_geom_hbond_atom_site_label_D
_geom_hbond_atom_site_label_H
_geom_hbond_atom_site_label_A
_geom_hbond_distance_DH
_geom_hbond_distance_HA
_geom_hbond_distance_DA
_geom_hbond_angle_DHA
_geom_hbond_site_symmetry_A
O1 H1B O2 0.897(15) 2.029(17) 2.8772(14) 157(2) 1_455
O1 H1A N4 0.909(17) 1.970(17) 2.8765(16) 174(3) 4_566
O2 H2B N3 0.931(16) 2.19(2) 2.9026(16) 132.2(18) 1_655
O2 H2B N5 0.931(16) 2.28(2) 2.9776(16) 130.9(18) 3_465
O2 H2A N2 0.911(15) 1.919(15) 2.8282(16) 176(2) 4_566
